data_7127047
loop_
_publ_author_name
'Sekine, Yoshihiro'
'Chen, Jian'
'Eguchi, Naoki'
'Miyasaka, Hitoshi'

_publ_section_title
;
 Fine tuning of intra-lattice electron transfers through site doping in
 tetraoxolene-bridged iron honeycomb layers.
;
_journal_issue 74
_journal_name_full 'Chemical communications (Cambridge, England)'
_journal_page_first 10867
_journal_page_last 10870
_journal_paper_doi 10.1039/d0cc03808c
_journal_volume 56
_journal_year 2020
_chemical_formula_moiety 'C18 Cl4.98 F1.02 Fe2 O12, 2(C12 H28 N)'
_chemical_formula_sum 'C42 H56 Cl4.98 F1.02 Fe2 N2 O12'
_chemical_formula_weight 1088.51
_space_group_crystal_system monoclinic
_space_group_IT_number 14
_space_group_name_Hall '-P 2yn'
_space_group_name_H-M_alt 'P 1 21/n 1'
_atom_sites_solution_hydrogens geom
_atom_sites_solution_primary dual
_audit_creation_date 2020-07-27
_audit_creation_method
;
Olex2 1.3
(compiled Nov 21 2019 18:19:11 for OlexSys, GUI svn.r6003)
;
_audit_update_record
;
2020-08-04 deposited with the CCDC.	2020-08-06 downloaded from the CCDC.
;
_cell_angle_alpha 90
_cell_angle_beta 101.021(4)
_cell_angle_gamma 90
_cell_formula_units_Z 2
_cell_length_a 10.6203(4)
_cell_length_b 20.9025(5)
_cell_length_c 12.2015(4)
_cell_measurement_reflns_used 13305
_cell_measurement_temperature 103.15
_cell_measurement_theta_max 31.1030
_cell_measurement_theta_min 2.5220
_cell_volume 2658.67(15)
_computing_cell_refinement 'CrysAlisPro 1.171.39.46 (Rigaku OD, 2018)'
_computing_data_collection 'CrysAlisPro 1.171.39.46 (Rigaku OD, 2018)'
_computing_data_reduction 'CrysAlisPro 1.171.39.46 (Rigaku OD, 2018)'
_computing_molecular_graphics 'Olex2 1.3 (Dolomanov et al., 2009)'
_computing_publication_material 'Olex2 1.3 (Dolomanov et al., 2009)'
_computing_structure_refinement 'SHELXL 2014/7 (Sheldrick, 2015)'
_computing_structure_solution 'SHELXT 2014/5 (Sheldrick, 2014)'
_diffrn_ambient_temperature 103.15
_diffrn_detector 'CCD plate'
_diffrn_measured_fraction_theta_full 0.992
_diffrn_measured_fraction_theta_max 0.982
_diffrn_measurement_details
;
List of Runs (angles in degrees, time in seconds):

  # Type    Start    End  Width  t~exp~   \w     \q     \k     \f   Frames
#--------------------------------------------------------------------------
  1  \w   -110.00  70.00   0.50   10.00    --  -20.00  45.00   0.00  360
  2  \w   -110.00  70.00   0.50   10.00    --  -20.00  45.00  90.00  360
;
_diffrn_measurement_device 'abstract diffractometer'
_diffrn_measurement_device_type 'dtrek-CrysAlisPro-abstract goniometer imported rigaku-d*trek images'
_diffrn_measurement_method '\w scans'
_diffrn_orient_matrix_type 'CrysAlisPro convention (1999,Acta A55,543-557)'
_diffrn_orient_matrix_UB_11 0.0129223000
_diffrn_orient_matrix_UB_12 -0.0141219000
_diffrn_orient_matrix_UB_13 -0.0495534000
_diffrn_orient_matrix_UB_21 0.0582309000
_diffrn_orient_matrix_UB_22 0.0174138000
_diffrn_orient_matrix_UB_23 0.0063617000
_diffrn_orient_matrix_UB_31 0.0327633000
_diffrn_orient_matrix_UB_32 -0.0254580000
_diffrn_orient_matrix_UB_33 0.0318340000
_diffrn_radiation_monochromator graphite
_diffrn_radiation_probe x-ray
_diffrn_radiation_type 'Mo K\a'
_diffrn_radiation_wavelength 0.71073
_diffrn_reflns_av_R_equivalents 0.0191
_diffrn_reflns_av_unetI/netI 0.0153
_diffrn_reflns_Laue_measured_fraction_full 0.992
_diffrn_reflns_Laue_measured_fraction_max 0.982
_diffrn_reflns_limit_h_max 13
_diffrn_reflns_limit_h_min -9
_diffrn_reflns_limit_k_max 27
_diffrn_reflns_limit_k_min -27
_diffrn_reflns_limit_l_max 13
_diffrn_reflns_limit_l_min -15
_diffrn_reflns_number 21062
_diffrn_reflns_point_group_measured_fraction_full 0.992
_diffrn_reflns_point_group_measured_fraction_max 0.982
_diffrn_reflns_theta_full 25.242
_diffrn_reflns_theta_max 27.499
_diffrn_reflns_theta_min 2.528
_diffrn_source 'fine-focus sealed X-ray tube'
_diffrn_source_type 'Enhance (Mo) X-ray Source'
_exptl_absorpt_coefficient_mu 0.854
_exptl_absorpt_correction_T_max 1.00000
_exptl_absorpt_correction_T_min 0.91521
_exptl_absorpt_correction_type multi-scan
_exptl_absorpt_process_details
;
CrysAlisPro 1.171.39.46 (Rigaku Oxford Diffraction, 2018)
Empirical absorption correction using spherical harmonics,
 implemented in SCALE3 ABSPACK scaling algorithm.
;
_exptl_crystal_colour black
_exptl_crystal_colour_primary black
_exptl_crystal_density_diffrn 1.360
_exptl_crystal_description hexagonal
_exptl_crystal_F_000 1128
_exptl_crystal_size_max 0.307
_exptl_crystal_size_mid 0.273
_exptl_crystal_size_min 0.137
_refine_diff_density_max 0.486
_refine_diff_density_min -0.343
_refine_diff_density_rms 0.062
_refine_ls_extinction_method none
_refine_ls_goodness_of_fit_ref 1.105
_refine_ls_hydrogen_treatment constr
_refine_ls_matrix_type full
_refine_ls_number_parameters 320
_refine_ls_number_reflns 5996
_refine_ls_number_restraints 1
_refine_ls_restrained_S_all 1.105
_refine_ls_R_factor_all 0.0441
_refine_ls_R_factor_gt 0.0369
_refine_ls_shift/su_max 0.002
_refine_ls_shift/su_mean 0.000
_refine_ls_structure_factor_coef Fsqd
_refine_ls_weighting_details 'w=1/[\s^2^(Fo^2^)+(0.0395P)^2^+2.3181P] where P=(Fo^2^+2Fc^2^)/3'
_refine_ls_weighting_scheme calc
_refine_ls_wR_factor_gt 0.0934
_refine_ls_wR_factor_ref 0.0978
_reflns_Friedel_coverage 0.000
_reflns_number_gt 5211
_reflns_number_total 5996
_reflns_threshold_expression 'I > 2\s(I)'
_cod_data_source_file d0cc03808c2.cif
_cod_data_source_block F-017-d_CCDC-2014817_R1
_cod_depositor_comments 'Adding full bibliography for 7127029--7127048.cif.'
_cod_database_code 7127047
_shelx_shelxl_version_number 2014/7
_chemical_oxdiff_formula 'C42 H56 Cl4.98 F1.02 Fe2 N2 O12'
_shelx_space_group_comment
;
The symmetry employed for this shelxl refinement is uniquely defined
by the following loop, which should always be used as a source of
symmetry information in preference to the above space-group names.
They are only intended as comments.
;
_reflns_odcompleteness_completeness 88.76
_reflns_odcompleteness_iscentric 1
_reflns_odcompleteness_theta 30.99
_olex2_refinement_description
;
1. Fixed Uiso
 At 1.2 times of:
  All C(H,H) groups
 At 1.5 times of:
  All C(H,H,H) groups
2. Restrained distances
 C3-F1
 1.33 with sigma of 0.02
3. Others
 Fixed Sof: Cl2(0.835) Cl1(0.835) Cl3(0.82) F2(0.165) F1(0.165) F3(0.18)
4.a Secondary CH2 refined with riding coordinates:
 C19(H19A,H19B), C13(H13A,H13B), C16(H16A,H16B), C20(H20A,H20B), C10(H10A,
 H10B), C17(H17A,H17B), C11(H11A,H11B), C14(H14A,H14B)
4.b Idealised Me refined as rotating group:
 C21(H21A,H21B,H21C), C18(H18A,H18B,H18C), C15(H15A,H15B,H15C), C12(H12A,H12B,
 H12C)
;
_olex2_submission_special_instructions 'No special instructions were received'
_oxdiff_exptl_absorpt_empirical_details
;
Empirical correction (ABSPACK) includes:
- Absorption correction using spherical harmonics
- Frame scaling
- Detector area scaling
;
_oxdiff_exptl_absorpt_empirical_full_max 1.632
_oxdiff_exptl_absorpt_empirical_full_min 0.677

loop_
_space_group_symop_operation_xyz
'x, y, z'
'-x+1/2, y+1/2, -z+1/2'
'-x, -y, -z'
'x-1/2, -y-1/2, z-1/2'

loop_
_atom_site_label
_atom_site_type_symbol
_atom_site_fract_x
_atom_site_fract_y
_atom_site_fract_z
_atom_site_U_iso_or_equiv
_atom_site_adp_type
_atom_site_occupancy
_atom_site_site_symmetry_order
_atom_site_calc_flag
_atom_site_refinement_flags_posn
_atom_site_refinement_flags_adp
_atom_site_refinement_flags_occupancy
_atom_site_disorder_assembly
_atom_site_disorder_group
Fe01 Fe -0.04437(3) 0.31267(2) 0.51700(2) 0.02424(9) Uani 1 1 d . . . . .
Cl2 Cl 0.06432(13) 0.32623(6) 0.93315(10) 0.0309(2) Uani 0.835 1 d . . P A 2
Cl1 Cl 0.33593(18) 0.17004(9) 0.60176(15) 0.0330(2) Uani 0.835 1 d . . P B 2
Cl3 Cl -0.29945(10) 0.51924(6) 0.48547(11) 0.0337(2) Uani 0.82 1 d . . P C 2
O4 O 0.30189(13) 0.24307(7) 0.98804(11) 0.0266(3) Uani 1 1 d . . . . .
O2 O 0.09593(13) 0.24899(7) 0.54705(11) 0.0261(3) Uani 1 1 d . . . . .
O3 O 0.42007(13) 0.18554(7) 0.85063(11) 0.0265(3) Uani 1 1 d . . . . .
O1 O -0.01588(13) 0.31322(7) 0.68338(11) 0.0259(3) Uani 1 1 d . . . . .
O5 O -0.14643(13) 0.39716(7) 0.51671(12) 0.0284(3) Uani 1 1 d . . . . .
O6 O -0.09752(13) 0.61827(7) 0.48330(12) 0.0279(3) Uani 1 1 d . . . . .
N00B N 0.60552(18) 0.35954(9) 0.74748(15) 0.0332(4) Uani 1 1 d . . . . .
C4 C 0.31477(18) 0.21343(9) 0.80574(16) 0.0236(4) Uani 1 1 d . . . . .
C2 C 0.15074(18) 0.24681(9) 0.65085(15) 0.0225(4) Uani 1 1 d . . . . .
C5 C 0.24902(18) 0.24824(9) 0.88345(15) 0.0236(4) Uani 1 1 d . . . . .
C3 C 0.26221(19) 0.21321(10) 0.69213(16) 0.0250(4) Uani 1 1 d D . . . .
C1 C 0.08702(18) 0.28345(9) 0.72841(16) 0.0229(4) Uani 1 1 d . . . . .
C6 C 0.13922(19) 0.28325(9) 0.84228(16) 0.0250(4) Uani 1 1 d . . . . .
C9 C -0.05922(19) 0.56150(10) 0.49031(16) 0.0252(4) Uani 1 1 d . . . . .
C7 C -0.08499(19) 0.44746(10) 0.50704(16) 0.0252(4) Uani 1 1 d . . . . .
C19 C 0.6056(2) 0.28849(11) 0.7735(2) 0.0350(5) Uani 1 1 d . . . . .
H19A H 0.6115 0.2833 0.8550 0.042 Uiso 1 1 calc R U . . .
H19B H 0.5224 0.2703 0.7362 0.042 Uiso 1 1 calc R U . . .
C13 C 0.4885(2) 0.38977(12) 0.7809(2) 0.0420(5) Uani 1 1 d . . . . .
H13A H 0.4817 0.4345 0.7535 0.050 Uiso 1 1 calc R U . . .
H13B H 0.4114 0.3667 0.7420 0.050 Uiso 1 1 calc R U . . .
C8 C -0.13626(18) 0.50853(10) 0.49521(17) 0.0271(4) Uani 1 1 d . . . . .
C16 C 0.5994(2) 0.37129(12) 0.62387(18) 0.0365(5) Uani 1 1 d . . . . .
H16A H 0.5864 0.4177 0.6098 0.044 Uiso 1 1 calc R U . . .
H16B H 0.6839 0.3600 0.6062 0.044 Uiso 1 1 calc R U . . .
C20 C 0.7121(2) 0.24964(12) 0.7389(2) 0.0370(5) Uani 1 1 d . . . . .
H20A H 0.7958 0.2627 0.7840 0.044 Uiso 1 1 calc R U . . .
H20B H 0.7141 0.2579 0.6594 0.044 Uiso 1 1 calc R U . . .
C10 C 0.7297(2) 0.38866(12) 0.8103(2) 0.0412(5) Uani 1 1 d . . . . .
H10A H 0.7399 0.3765 0.8900 0.049 Uiso 1 1 calc R U . . .
H10B H 0.8020 0.3694 0.7813 0.049 Uiso 1 1 calc R U . . .
C17 C 0.4971(3) 0.33571(12) 0.5432(2) 0.0433(6) Uani 1 1 d . . . . .
H17A H 0.4114 0.3449 0.5601 0.052 Uiso 1 1 calc R U . . .
H17B H 0.5125 0.2890 0.5500 0.052 Uiso 1 1 calc R U . . .
C21 C 0.6902(2) 0.17882(12) 0.7561(2) 0.0450(6) Uani 1 1 d . . . . .
H21A H 0.6063 0.1663 0.7129 0.068 Uiso 1 1 calc R U . . .
H21B H 0.6927 0.1705 0.8355 0.068 Uiso 1 1 calc R U . . .
H21C H 0.7575 0.1540 0.7308 0.068 Uiso 1 1 calc R U . . .
C11 C 0.7399(3) 0.46088(13) 0.8033(2) 0.0522(7) Uani 1 1 d . . . . .
H11A H 0.6684 0.4812 0.8320 0.063 Uiso 1 1 calc R U . . .
H11B H 0.7338 0.4740 0.7245 0.063 Uiso 1 1 calc R U . . .
C14 C 0.4859(3) 0.39057(14) 0.9044(3) 0.0580(8) Uani 1 1 d . . . . .
H14A H 0.5632 0.4126 0.9455 0.070 Uiso 1 1 calc R U . . .
H14B H 0.4861 0.3462 0.9328 0.070 Uiso 1 1 calc R U . . .
C18 C 0.5032(3) 0.35809(14) 0.4247(2) 0.0506(6) Uani 1 1 d . . . . .
H18A H 0.4493 0.3303 0.3703 0.076 Uiso 1 1 calc R U . . .
H18B H 0.5921 0.3561 0.4135 0.076 Uiso 1 1 calc R U . . .
H18C H 0.4721 0.4022 0.4145 0.076 Uiso 1 1 calc R U . . .
C15 C 0.3660(4) 0.42516(16) 0.9232(3) 0.0758(11) Uani 1 1 d . . . . .
H15A H 0.2903 0.4057 0.8765 0.114 Uiso 1 1 calc R U . . .
H15B H 0.3711 0.4704 0.9032 0.114 Uiso 1 1 calc R U . . .
H15C H 0.3592 0.4217 1.0019 0.114 Uiso 1 1 calc R U . . .
C12 C 0.8675(4) 0.48270(17) 0.8721(4) 0.0864(13) Uani 1 1 d . . . . .
H12A H 0.9379 0.4640 0.8413 0.130 Uiso 1 1 calc R U . . .
H12B H 0.8739 0.4687 0.9496 0.130 Uiso 1 1 calc R U . . .
H12C H 0.8729 0.5295 0.8696 0.130 Uiso 1 1 calc R U . . .
F2 F 0.0764(18) 0.3084(7) 0.9147(15) 0.045(4) Uani 0.165 1 d . . P A -2
F1 F 0.329(2) 0.1848(11) 0.6191(18) 0.050(6) Uani 0.165 1 d D . P B -2
F3 F -0.2608(13) 0.5144(8) 0.5116(13) 0.053(4) Uani 0.18 1 d . . P C -2

loop_
_atom_site_aniso_label
_atom_site_aniso_U_11
_atom_site_aniso_U_22
_atom_site_aniso_U_33
_atom_site_aniso_U_23
_atom_site_aniso_U_13
_atom_site_aniso_U_12
Fe01 0.02573(15) 0.02553(15) 0.01990(15) 0.00050(10) 0.00046(11) -0.00026(11)
Cl2 0.0342(4) 0.0374(6) 0.0211(4) -0.0029(4) 0.0053(3) 0.0114(4)
Cl1 0.0301(4) 0.0472(6) 0.0208(5) -0.0094(4) 0.0026(4) 0.0083(4)
Cl3 0.0242(4) 0.0305(4) 0.0468(7) 0.0103(4) 0.0076(4) 0.0044(3)
O4 0.0302(7) 0.0311(7) 0.0170(6) -0.0012(5) 0.0011(5) 0.0035(6)
O2 0.0293(7) 0.0286(7) 0.0185(7) -0.0020(5) 0.0000(5) 0.0016(6)
O3 0.0251(7) 0.0321(7) 0.0210(7) -0.0024(5) 0.0008(5) 0.0037(5)
O1 0.0267(7) 0.0286(7) 0.0215(7) -0.0004(5) 0.0024(6) 0.0029(5)
O5 0.0259(7) 0.0281(7) 0.0304(8) 0.0033(6) 0.0040(6) -0.0003(6)
O6 0.0256(7) 0.0256(7) 0.0313(7) 0.0007(6) 0.0022(6) 0.0013(5)
N00B 0.0361(10) 0.0342(10) 0.0300(9) 0.0031(7) 0.0078(8) -0.0022(8)
C4 0.0230(9) 0.0239(9) 0.0227(9) -0.0015(7) 0.0019(7) -0.0014(7)
C2 0.0258(9) 0.0231(9) 0.0179(9) -0.0015(7) 0.0022(7) -0.0030(7)
C5 0.0274(9) 0.0241(9) 0.0184(9) -0.0001(7) 0.0022(7) -0.0020(7)
C3 0.0271(9) 0.0277(9) 0.0204(9) -0.0047(7) 0.0052(8) 0.0000(7)
C1 0.0251(9) 0.0219(9) 0.0214(9) 0.0003(7) 0.0036(7) -0.0025(7)
C6 0.0286(10) 0.0266(9) 0.0201(9) -0.0026(7) 0.0053(8) 0.0013(8)
C9 0.0260(9) 0.0290(10) 0.0197(9) 0.0009(7) 0.0023(7) 0.0020(7)
C7 0.0245(9) 0.0289(10) 0.0216(9) 0.0013(7) 0.0026(7) -0.0011(7)
C19 0.0371(12) 0.0341(11) 0.0358(12) 0.0049(9) 0.0118(9) -0.0007(9)
C13 0.0443(13) 0.0363(12) 0.0486(14) 0.0057(10) 0.0170(11) 0.0038(10)
C8 0.0190(9) 0.0311(10) 0.0311(11) 0.0027(8) 0.0048(8) 0.0017(7)
C16 0.0392(12) 0.0407(12) 0.0288(11) 0.0055(9) 0.0045(9) -0.0027(10)
C20 0.0340(11) 0.0451(13) 0.0335(12) 0.0035(10) 0.0105(9) 0.0025(10)
C10 0.0442(13) 0.0443(13) 0.0325(12) 0.0032(10) 0.0003(10) -0.0059(10)
C17 0.0442(13) 0.0414(13) 0.0412(14) -0.0018(10) 0.0001(11) 0.0012(11)
C21 0.0364(13) 0.0431(14) 0.0563(16) -0.0037(11) 0.0105(11) 0.0053(10)
C11 0.0582(17) 0.0433(15) 0.0498(16) 0.0014(12) -0.0033(13) -0.0106(12)
C14 0.084(2) 0.0433(15) 0.0559(17) 0.0065(13) 0.0367(16) 0.0135(14)
C18 0.0532(15) 0.0554(16) 0.0372(14) -0.0041(12) -0.0061(12) 0.0103(13)
C15 0.094(3) 0.0554(19) 0.094(3) -0.0083(18) 0.059(2) 0.0062(18)
C12 0.075(2) 0.0537(19) 0.111(3) -0.0015(19) -0.030(2) -0.0192(17)
F2 0.048(7) 0.041(9) 0.043(8) -0.007(6) 0.001(6) 0.018(6)
F1 0.043(9) 0.067(13) 0.033(9) -0.015(7) -0.006(6) 0.000(8)
F3 0.053(9) 0.049(6) 0.049(8) 0.020(5) -0.009(6) 0.001(7)

loop_
_atom_type_symbol
_atom_type_description
_atom_type_scat_dispersion_real
_atom_type_scat_dispersion_imag
_atom_type_scat_source
C C 0.0033 0.0016 'International Tables Vol C Tables 4.2.6.8 and 6.1.1.4'
H H 0.0000 0.0000 'International Tables Vol C Tables 4.2.6.8 and 6.1.1.4'
Cl Cl 0.1484 0.1585 'International Tables Vol C Tables 4.2.6.8 and 6.1.1.4'
F F 0.0171 0.0103 'International Tables Vol C Tables 4.2.6.8 and 6.1.1.4'
Fe Fe 0.3463 0.8444 'International Tables Vol C Tables 4.2.6.8 and 6.1.1.4'
N N 0.0061 0.0033 'International Tables Vol C Tables 4.2.6.8 and 6.1.1.4'
O O 0.0106 0.0060 'International Tables Vol C Tables 4.2.6.8 and 6.1.1.4'

loop_
_geom_angle_atom_site_label_1
_geom_angle_atom_site_label_2
_geom_angle_atom_site_label_3
_geom_angle
_geom_angle_site_symmetry_1
_geom_angle_site_symmetry_3
_geom_angle_publ_flag
O4 Fe01 O3 80.80(5) 4_565 4_565 ?
O4 Fe01 O1 98.30(6) 4_565 . ?
O4 Fe01 O5 95.04(6) 4_565 . ?
O4 Fe01 O6 167.62(6) 4_565 3_566 ?
O2 Fe01 O4 101.71(6) . 4_565 ?
O2 Fe01 O3 100.99(6) . 4_565 ?
O2 Fe01 O1 81.54(6) . . ?
O2 Fe01 O5 161.57(6) . . ?
O2 Fe01 O6 86.97(6) . 3_566 ?
O3 Fe01 O1 177.43(6) 4_565 . ?
O3 Fe01 O5 89.15(6) 4_565 . ?
O3 Fe01 O6 88.95(6) 4_565 3_566 ?
O1 Fe01 O5 88.54(6) . . ?
O1 Fe01 O6 91.65(6) . 3_566 ?
O5 Fe01 O6 77.77(5) . 3_566 ?
F2 Cl2 C6 22(3) . . ?
C5 O4 Fe01 114.30(12) . 4_666 ?
C2 O2 Fe01 112.83(12) . . ?
C4 O3 Fe01 113.90(12) . 4_666 ?
C1 O1 Fe01 112.54(12) . . ?
C7 O5 Fe01 115.67(13) . . ?
C9 O6 Fe01 115.49(13) . 3_566 ?
C19 N00B C10 108.67(18) . . ?
C13 N00B C19 108.59(17) . . ?
C13 N00B C10 111.93(19) . . ?
C16 N00B C19 111.38(17) . . ?
C16 N00B C13 108.57(18) . . ?
C16 N00B C10 107.74(17) . . ?
O3 C4 C5 115.48(17) . . ?
O3 C4 C3 124.94(18) . . ?
C3 C4 C5 119.58(17) . . ?
O2 C2 C3 124.65(17) . . ?
O2 C2 C1 115.76(17) . . ?
C3 C2 C1 119.59(16) . . ?
O4 C5 C4 115.02(17) . . ?
O4 C5 C6 125.19(18) . . ?
C6 C5 C4 119.79(17) . . ?
C4 C3 Cl1 119.60(17) . . ?
C2 C3 Cl1 119.58(16) . . ?
C2 C3 C4 120.82(17) . . ?
F1 C3 Cl1 6.5(11) . . ?
F1 C3 C4 119.1(11) . . ?
F1 C3 C2 119.7(11) . . ?
O1 C1 C2 115.64(16) . . ?
O1 C1 C6 124.82(18) . . ?
C6 C1 C2 119.54(17) . . ?
C5 C6 Cl2 119.90(15) . . ?
C5 C6 C1 120.61(17) . . ?
C1 C6 Cl2 119.48(16) . . ?
F2 C6 Cl2 7.7(8) . . ?
F2 C6 C5 117.9(8) . . ?
F2 C6 C1 120.8(8) . . ?
O6 C9 C7 115.23(17) . 3_566 ?
O6 C9 C8 125.02(18) . . ?
C8 C9 C7 119.75(17) . 3_566 ?
O5 C7 C9 115.46(17) . 3_566 ?
O5 C7 C8 125.54(18) . . ?
C8 C7 C9 119.00(17) . 3_566 ?
N00B C19 H19A 108.3 . . ?
N00B C19 H19B 108.3 . . ?
H19A C19 H19B 107.4 . . ?
C20 C19 N00B 115.87(18) . . ?
C20 C19 H19A 108.3 . . ?
C20 C19 H19B 108.3 . . ?
N00B C13 H13A 108.2 . . ?
N00B C13 H13B 108.2 . . ?
H13A C13 H13B 107.3 . . ?
C14 C13 N00B 116.4(2) . . ?
C14 C13 H13A 108.2 . . ?
C14 C13 H13B 108.2 . . ?
C9 C8 Cl3 119.09(16) . . ?
C7 C8 Cl3 119.71(16) . . ?
C7 C8 C9 121.19(17) . . ?
F3 C8 Cl3 12.3(6) . . ?
F3 C8 C9 121.7(7) . . ?
F3 C8 C7 115.8(7) . . ?
N00B C16 H16A 108.0 . . ?
N00B C16 H16B 108.0 . . ?
H16A C16 H16B 107.3 . . ?
C17 C16 N00B 117.10(19) . . ?
C17 C16 H16A 108.0 . . ?
C17 C16 H16B 108.0 . . ?
C19 C20 H20A 109.7 . . ?
C19 C20 H20B 109.7 . . ?
C19 C20 C21 109.97(19) . . ?
H20A C20 H20B 108.2 . . ?
C21 C20 H20A 109.7 . . ?
C21 C20 H20B 109.7 . . ?
N00B C10 H10A 108.3 . . ?
N00B C10 H10B 108.3 . . ?
H10A C10 H10B 107.4 . . ?
C11 C10 N00B 115.7(2) . . ?
C11 C10 H10A 108.3 . . ?
C11 C10 H10B 108.3 . . ?
C16 C17 H17A 110.1 . . ?
C16 C17 H17B 110.1 . . ?
C16 C17 C18 108.0(2) . . ?
H17A C17 H17B 108.4 . . ?
C18 C17 H17A 110.1 . . ?
C18 C17 H17B 110.1 . . ?
C20 C21 H21A 109.5 . . ?
C20 C21 H21B 109.5 . . ?
C20 C21 H21C 109.5 . . ?
H21A C21 H21B 109.5 . . ?
H21A C21 H21C 109.5 . . ?
H21B C21 H21C 109.5 . . ?
C10 C11 H11A 109.8 . . ?
C10 C11 H11B 109.8 . . ?
C10 C11 C12 109.4(2) . . ?
H11A C11 H11B 108.2 . . ?
C12 C11 H11A 109.8 . . ?
C12 C11 H11B 109.8 . . ?
C13 C14 H14A 109.8 . . ?
C13 C14 H14B 109.8 . . ?
C13 C14 C15 109.3(3) . . ?
H14A C14 H14B 108.3 . . ?
C15 C14 H14A 109.8 . . ?
C15 C14 H14B 109.8 . . ?
C17 C18 H18A 109.5 . . ?
C17 C18 H18B 109.5 . . ?
C17 C18 H18C 109.5 . . ?
H18A C18 H18B 109.5 . . ?
H18A C18 H18C 109.5 . . ?
H18B C18 H18C 109.5 . . ?
C14 C15 H15A 109.5 . . ?
C14 C15 H15B 109.5 . . ?
C14 C15 H15C 109.5 . . ?
H15A C15 H15B 109.5 . . ?
H15A C15 H15C 109.5 . . ?
H15B C15 H15C 109.5 . . ?
C11 C12 H12A 109.5 . . ?
C11 C12 H12B 109.5 . . ?
C11 C12 H12C 109.5 . . ?
H12A C12 H12B 109.5 . . ?
H12A C12 H12C 109.5 . . ?
H12B C12 H12C 109.5 . . ?
Cl2 F2 C6 150(3) . . ?

loop_
_geom_bond_atom_site_label_1
_geom_bond_atom_site_label_2
_geom_bond_distance
_geom_bond_site_symmetry_2
_geom_bond_publ_flag
Fe01 O4 1.9818(14) 4_565 ?
Fe01 O2 1.9793(14) . ?
Fe01 O3 1.9928(14) 4_565 ?
Fe01 O1 1.9945(14) . ?
Fe01 O5 2.0716(14) . ?
Fe01 O6 2.0872(14) 3_566 ?
Cl2 C6 1.734(2) . ?
Cl2 F2 0.467(11) . ?
Cl1 C3 1.724(2) . ?
Cl3 C8 1.729(2) . ?
O4 Fe01 1.9818(14) 4_666 ?
O4 C5 1.297(2) . ?
O2 C2 1.290(2) . ?
O3 Fe01 1.9928(14) 4_666 ?
O3 C4 1.287(2) . ?
O1 C1 1.286(2) . ?
O5 C7 1.255(2) . ?
O6 Fe01 2.0873(14) 3_566 ?
O6 C9 1.252(2) . ?
N00B C19 1.519(3) . ?
N00B C13 1.518(3) . ?
N00B C16 1.517(3) . ?
N00B C10 1.520(3) . ?
C4 C5 1.473(3) . ?
C4 C3 1.392(3) . ?
C2 C3 1.386(3) . ?
C2 C1 1.478(3) . ?
C5 C6 1.387(3) . ?
C3 F1 1.377(14) . ?
C1 C6 1.394(3) . ?
C6 F2 1.314(14) . ?
C9 C7 1.537(3) 3_566 ?
C9 C8 1.385(3) . ?
C7 C9 1.537(3) 3_566 ?
C7 C8 1.384(3) . ?
C19 H19A 0.9900 . ?
C19 H19B 0.9900 . ?
C19 C20 1.516(3) . ?
C13 H13A 0.9900 . ?
C13 H13B 0.9900 . ?
C13 C14 1.512(4) . ?
C8 F3 1.381(16) . ?
C16 H16A 0.9900 . ?
C16 H16B 0.9900 . ?
C16 C17 1.514(3) . ?
C20 H20A 0.9900 . ?
C20 H20B 0.9900 . ?
C20 C21 1.519(3) . ?
C10 H10A 0.9900 . ?
C10 H10B 0.9900 . ?
C10 C11 1.517(4) . ?
C17 H17A 0.9900 . ?
C17 H17B 0.9900 . ?
C17 C18 1.533(4) . ?
C21 H21A 0.9800 . ?
C21 H21B 0.9800 . ?
C21 H21C 0.9800 . ?
C11 H11A 0.9900 . ?
C11 H11B 0.9900 . ?
C11 C12 1.521(4) . ?
C14 H14A 0.9900 . ?
C14 H14B 0.9900 . ?
C14 C15 1.520(4) . ?
C18 H18A 0.9800 . ?
C18 H18B 0.9800 . ?
C18 H18C 0.9800 . ?
C15 H15A 0.9800 . ?
C15 H15B 0.9800 . ?
C15 H15C 0.9800 . ?
C12 H12A 0.9800 . ?
C12 H12B 0.9800 . ?
C12 H12C 0.9800 . ?

loop_
_geom_torsion_atom_site_label_1
_geom_torsion_atom_site_label_2
_geom_torsion_atom_site_label_3
_geom_torsion_atom_site_label_4
_geom_torsion
_geom_torsion_site_symmetry_1
_geom_torsion_site_symmetry_2
_geom_torsion_site_symmetry_3
_geom_torsion_site_symmetry_4
_geom_torsion_publ_flag
Fe01 O4 C5 C4 -1.7(2) 4_666 . . . ?
Fe01 O4 C5 C6 178.53(16) 4_666 . . . ?
Fe01 O2 C2 C3 -170.64(16) . . . . ?
Fe01 O2 C2 C1 9.3(2) . . . . ?
Fe01 O3 C4 C5 7.5(2) 4_666 . . . ?
Fe01 O3 C4 C3 -173.28(16) 4_666 . . . ?
Fe01 O1 C1 C2 -9.4(2) . . . . ?
Fe01 O1 C1 C6 171.34(16) . . . . ?
Fe01 O5 C7 C9 -6.3(2) . . . 3_566 ?
Fe01 O5 C7 C8 174.11(16) . . . . ?
Fe01 O6 C9 C7 -2.2(2) 3_566 . . 3_566 ?
Fe01 O6 C9 C8 178.00(16) 3_566 . . . ?
O4 C5 C6 Cl2 1.7(3) . . . . ?
O4 C5 C6 C1 -177.24(18) . . . . ?
O4 C5 C6 F2 -6.8(10) . . . . ?
O2 C2 C3 Cl1 -0.5(3) . . . . ?
O2 C2 C3 C4 -179.92(18) . . . . ?
O2 C2 C3 F1 7.0(12) . . . . ?
O2 C2 C1 O1 0.1(2) . . . . ?
O2 C2 C1 C6 179.43(17) . . . . ?
O3 C4 C5 O4 -3.9(3) . . . . ?
O3 C4 C5 C6 175.88(17) . . . . ?
O3 C4 C3 Cl1 3.2(3) . . . . ?
O3 C4 C3 C2 -177.39(18) . . . . ?
O3 C4 C3 F1 -4.3(12) . . . . ?
O1 C1 C6 Cl2 -0.7(3) . . . . ?
O1 C1 C6 C5 178.27(18) . . . . ?
O1 C1 C6 F2 8.1(10) . . . . ?
O5 C7 C8 Cl3 -3.4(3) . . . . ?
O5 C7 C8 C9 176.96(19) . . . . ?
O5 C7 C8 F3 9.7(8) . . . . ?
O6 C9 C8 Cl3 2.8(3) . . . . ?
O6 C9 C8 C7 -177.60(19) . . . . ?
O6 C9 C8 F3 -11.1(8) . . . . ?
N00B C19 C20 C21 -172.6(2) . . . . ?
N00B C13 C14 C15 177.3(2) . . . . ?
N00B C16 C17 C18 176.3(2) . . . . ?
N00B C10 C11 C12 178.8(3) . . . . ?
C4 C5 C6 Cl2 -178.06(15) . . . . ?
C4 C5 C6 C1 3.0(3) . . . . ?
C4 C5 C6 F2 173.4(9) . . . . ?
C2 C1 C6 Cl2 -179.97(15) . . . . ?
C2 C1 C6 C5 -1.0(3) . . . . ?
C2 C1 C6 F2 -171.2(9) . . . . ?
C5 C4 C3 Cl1 -177.61(16) . . . . ?
C5 C4 C3 C2 1.8(3) . . . . ?
C5 C4 C3 F1 175.0(12) . . . . ?
C5 C6 F2 Cl2 107(6) . . . . ?
C3 C4 C5 O4 176.76(17) . . . . ?
C3 C4 C5 C6 -3.4(3) . . . . ?
C3 C2 C1 O1 -179.95(17) . . . . ?
C3 C2 C1 C6 -0.6(3) . . . . ?
C1 C2 C3 Cl1 179.57(16) . . . . ?
C1 C2 C3 C4 0.1(3) . . . . ?
C1 C2 C3 F1 -173.0(12) . . . . ?
C1 C6 F2 Cl2 -82(6) . . . . ?
C9 C7 C8 Cl3 176.98(15) 3_566 . . . ?
C9 C7 C8 C9 -2.6(3) 3_566 . . . ?
C9 C7 C8 F3 -169.9(7) 3_566 . . . ?
C7 C9 C8 Cl3 -176.96(15) 3_566 . . . ?
C7 C9 C8 C7 2.6(3) 3_566 . . . ?
C7 C9 C8 F3 169.1(7) 3_566 . . . ?
C19 N00B C13 C14 66.4(3) . . . . ?
C19 N00B C16 C17 49.5(3) . . . . ?
C19 N00B C10 C11 -174.0(2) . . . . ?
C13 N00B C19 C20 176.5(2) . . . . ?
C13 N00B C16 C17 -70.0(3) . . . . ?
C13 N00B C10 C11 -54.1(3) . . . . ?
C16 N00B C19 C20 57.0(3) . . . . ?
C16 N00B C13 C14 -172.4(2) . . . . ?
C16 N00B C10 C11 65.2(3) . . . . ?
C10 N00B C19 C20 -61.6(3) . . . . ?
C10 N00B C13 C14 -53.6(3) . . . . ?
C10 N00B C16 C17 168.6(2) . . . . ?
F2 Cl2 C6 C5 -77(6) . . . . ?
F2 Cl2 C6 C1 102(6) . . . . ?
